data_1517100
loop_
_publ_author_name
'Shi, Xueliang'
'Burrezo, Paula Mayorga'
'Lee, Sangsu'
'Zhang, Wenhua'
'Zheng, Bin'
'Dai, Gaole'
'Chang, Jingjing'
'L\'opez Navarrete, Juan T.'
'Huang, Kuo-Wei'
'Kim, Dongho'
'Casado, Juan'
'Chi, Chunyan'

_publ_section_title
;
 Antiaromatic bisindeno-[n]thienoacenes with small singlet biradical
 characters: syntheses, structures and chain length dependent physical
 properties
;
_journal_issue 11
_journal_name_full 'Chem. Sci.'
_journal_page_first 4490
_journal_paper_doi 10.1039/C4SC01769B
_journal_volume 5
_journal_year 2014
_chemical_formula_moiety 'C42 H50 S2 Si2'
_chemical_formula_sum 'C42 H50 S2 Si2'
_chemical_formula_weight 675.12
_space_group_IT_number 2
_symmetry_cell_setting triclinic
_symmetry_space_group_name_Hall '-P 1'
_symmetry_space_group_name_H-M 'P -1'
_atom_sites_solution_hydrogens geom
_atom_sites_solution_primary direct
_atom_sites_solution_secondary difmap
_audit_creation_method SHELXL-97
_audit_update_record
;
2012-12-19 # Formatted by publCIF
;
_cell_angle_alpha 73.693(15)
_cell_angle_beta 83.913(16)
_cell_angle_gamma 77.680(14)
_cell_formula_units_Z 2
_cell_length_a 7.402(6)
_cell_length_b 14.535(11)
_cell_length_c 18.955(14)
_cell_measurement_reflns_used 2489
_cell_measurement_temperature 123(2)
_cell_measurement_theta_max 26.20
_cell_measurement_theta_min 2.24
_cell_volume 1910(3)
_computing_cell_refinement 'ApexII (Bruker, 2011)'
_computing_data_collection 'ApexII (Bruker, 2011)'
_computing_data_reduction 'ApexII (Bruker, 2011)'
_computing_molecular_graphics 'SHELXL-97 (Sheldrick, 2008)'
_computing_publication_material 'publCIF (Westrip, 2010)'
_computing_structure_refinement 'SHELXL-97 (Sheldrick, 2008)'
_computing_structure_solution 'SHELXS-97 (Sheldrick, 2008)'
_diffrn_ambient_temperature 123(2)
_diffrn_measured_fraction_theta_full 0.996
_diffrn_measured_fraction_theta_max 0.996
_diffrn_measurement_device_type 'Bruker ApexII'
_diffrn_measurement_method 'phi and omega scans'
_diffrn_radiation_monochromator graphite
_diffrn_radiation_source 'fine-focus sealed tube'
_diffrn_radiation_type MoK\a
_diffrn_radiation_wavelength 0.71073
_diffrn_reflns_av_R_equivalents 0.2133
_diffrn_reflns_av_sigmaI/netI 0.2041
_diffrn_reflns_limit_h_max 8
_diffrn_reflns_limit_h_min -9
_diffrn_reflns_limit_k_max 17
_diffrn_reflns_limit_k_min -17
_diffrn_reflns_limit_l_max 23
_diffrn_reflns_limit_l_min -22
_diffrn_reflns_number 26316
_diffrn_reflns_theta_full 25.68
_diffrn_reflns_theta_max 25.68
_diffrn_reflns_theta_min 1.12
_diffrn_standards_decay_% 0
_diffrn_standards_interval_count 0
_diffrn_standards_interval_time 0
_diffrn_standards_number 0
_exptl_absorpt_coefficient_mu 0.230
_exptl_absorpt_correction_T_max 0.9954
_exptl_absorpt_correction_T_min 0.9136
_exptl_absorpt_correction_type multi-scan
_exptl_absorpt_process_details 'SADABS, (Sheldrick 2008)'
_exptl_crystal_colour black
_exptl_crystal_density_diffrn 1.174
_exptl_crystal_density_method 'not measured'
_exptl_crystal_description plate
_exptl_crystal_F_000 724
_exptl_crystal_size_max 0.40
_exptl_crystal_size_mid 0.22
_exptl_crystal_size_min 0.02
_refine_diff_density_max 0.522
_refine_diff_density_min -0.390
_refine_diff_density_rms 0.090
_refine_ls_extinction_method none
_refine_ls_goodness_of_fit_ref 0.996
_refine_ls_hydrogen_treatment constr
_refine_ls_matrix_type full
_refine_ls_number_parameters 427
_refine_ls_number_reflns 7205
_refine_ls_number_restraints 0
_refine_ls_restrained_S_all 0.996
_refine_ls_R_factor_all 0.1814
_refine_ls_R_factor_gt 0.0719
_refine_ls_shift/su_max 0.000
_refine_ls_shift/su_mean 0.000
_refine_ls_structure_factor_coef Fsqd
_refine_ls_weighting_details 'calc w=1/[\s^2^(Fo^2^)+(0.0849P)^2^+0.0000P] where P=(Fo^2^+2Fc^2^)/3'
_refine_ls_weighting_scheme calc
_refine_ls_wR_factor_gt 0.1581
_refine_ls_wR_factor_ref 0.2103
_reflns_number_gt 3431
_reflns_number_total 7205
_reflns_threshold_expression >2sigma(I)
_cod_data_source_file c4sc01769b2.cif
_cod_data_source_block si
_cod_depositor_comments 'Adding full bibliography for 1517099--1517103.cif.'
_cod_original_sg_symbol_H-M P-1
_cod_database_code 1517100

loop_
_symmetry_equiv_pos_as_xyz
'x, y, z'
'-x, -y, -z'

loop_
_atom_site_label
_atom_site_type_symbol
_atom_site_fract_x
_atom_site_fract_y
_atom_site_fract_z
_atom_site_U_iso_or_equiv
_atom_site_adp_type
_atom_site_occupancy
_atom_site_symmetry_multiplicity
_atom_site_calc_flag
_atom_site_refinement_flags
S1 S 0.37287(19) 0.49657(8) 0.60660(6) 0.0258(3) Uani 1 1 d .
S2 S 0.13691(19) 0.48740(8) 0.39752(6) 0.0247(3) Uani 1 1 d .
Si1 Si 0.0183(2) 0.76402(10) 0.77675(7) 0.0296(4) Uani 1 1 d .
Si2 Si 0.4669(2) 0.73465(10) 0.13812(7) 0.0308(4) Uani 1 1 d .
C1 C 0.4733(7) 0.4598(3) 0.5297(2) 0.0259(12) Uani 1 1 d .
C2 C 0.3933(7) 0.6164(3) 0.5620(2) 0.0232(11) Uani 1 1 d .
C3 C 0.3461(7) 0.7052(3) 0.5771(2) 0.0234(11) Uani 1 1 d .
C4 C 0.4081(7) 0.7776(3) 0.5124(2) 0.0247(12) Uani 1 1 d .
C5 C 0.3945(7) 0.8763(3) 0.5000(3) 0.0273(12) Uani 1 1 d .
H5 H 0.3392 0.9088 0.5362 0.033 Uiso 1 1 calc R
C6 C 0.4649(8) 0.9283(3) 0.4319(3) 0.0316(13) Uani 1 1 d .
H6 H 0.4583 0.9967 0.4224 0.038 Uiso 1 1 calc R
C7 C 0.5428(7) 0.8819(3) 0.3789(3) 0.0282(13) Uani 1 1 d .
H7 H 0.5872 0.9189 0.3331 0.034 Uiso 1 1 calc R
C8 C 0.5576(7) 0.7817(3) 0.3913(3) 0.0266(12) Uani 1 1 d .
H8 H 0.6131 0.7497 0.3548 0.032 Uiso 1 1 calc R
C9 C 0.4897(7) 0.7296(3) 0.4579(3) 0.0244(12) Uani 1 1 d .
C10 C 0.4814(7) 0.6270(3) 0.4884(2) 0.0235(11) Uani 1 1 d .
C11 C 0.2504(7) 0.7274(3) 0.6412(3) 0.0258(12) Uani 1 1 d .
C12 C 0.1646(8) 0.7475(3) 0.6946(3) 0.0308(13) Uani 1 1 d .
C13 C 0.0027(8) 0.8915(4) 0.7805(3) 0.0359(14) Uani 1 1 d .
H13 H -0.0612 0.9330 0.7352 0.043 Uiso 1 1 calc R
C14 C -0.1235(11) 0.9188(5) 0.8456(4) 0.073(2) Uani 1 1 d .
H14A H -0.0715 0.8785 0.8924 0.109 Uiso 1 1 calc R
H14B H -0.2480 0.9072 0.8430 0.109 Uiso 1 1 calc R
H14C H -0.1303 0.9879 0.8425 0.109 Uiso 1 1 calc R
C15 C 0.1863(10) 0.9262(4) 0.7761(3) 0.0527(18) Uani 1 1 d .
H15A H 0.1615 0.9970 0.7696 0.079 Uiso 1 1 calc R
H15B H 0.2639 0.9105 0.7343 0.079 Uiso 1 1 calc R
H15C H 0.2507 0.8933 0.8217 0.079 Uiso 1 1 calc R
C16 C 0.1279(9) 0.6659(4) 0.8564(3) 0.0404(15) Uani 1 1 d .
H16 H 0.1519 0.6048 0.8397 0.049 Uiso 1 1 calc R
C17 C 0.0015(10) 0.6456(5) 0.9242(3) 0.066(2) Uani 1 1 d .
H17A H 0.0689 0.5949 0.9636 0.099 Uiso 1 1 calc R
H17B H -0.1053 0.6231 0.9131 0.099 Uiso 1 1 calc R
H17C H -0.0413 0.7055 0.9402 0.099 Uiso 1 1 calc R
C18 C 0.3179(9) 0.6780(4) 0.8718(3) 0.0532(18) Uani 1 1 d .
H18A H 0.3049 0.7357 0.8903 0.080 Uiso 1 1 calc R
H18B H 0.3962 0.6860 0.8262 0.080 Uiso 1 1 calc R
H18C H 0.3751 0.6199 0.9087 0.080 Uiso 1 1 calc R
C19 C -0.2161(8) 0.7446(4) 0.7629(3) 0.0370(14) Uani 1 1 d .
H19 H -0.2929 0.7451 0.8095 0.044 Uiso 1 1 calc R
C20 C -0.3157(9) 0.8263(4) 0.7006(3) 0.0514(17) Uani 1 1 d .
H20A H -0.2321 0.8370 0.6567 0.077 Uiso 1 1 calc R
H20B H -0.3522 0.8867 0.7163 0.077 Uiso 1 1 calc R
H20C H -0.4262 0.8072 0.6892 0.077 Uiso 1 1 calc R
C21 C -0.2064(10) 0.6449(4) 0.7478(4) 0.0551(18) Uani 1 1 d .
H21A H -0.3313 0.6373 0.7410 0.083 Uiso 1 1 calc R
H21B H -0.1535 0.5926 0.7897 0.083 Uiso 1 1 calc R
H21C H -0.1282 0.6413 0.7032 0.083 Uiso 1 1 calc R
C22 C 0.0316(7) 0.4575(3) 0.4856(2) 0.0230(11) Uani 1 1 d .
C23 C 0.0972(7) 0.6097(3) 0.3986(2) 0.0212(11) Uani 1 1 d .
C24 C 0.1371(7) 0.6948(3) 0.3524(2) 0.0243(12) Uani 1 1 d .
C25 C 0.0632(7) 0.7724(3) 0.3907(2) 0.0226(11) Uani 1 1 d .
C26 C 0.0632(7) 0.8706(3) 0.3687(3) 0.0292(13) Uani 1 1 d .
H26 H 0.1162 0.8992 0.3219 0.035 Uiso 1 1 calc R
C27 C -0.0155(7) 0.9275(3) 0.4159(3) 0.0279(13) Uani 1 1 d .
H27 H -0.0175 0.9958 0.4010 0.034 Uiso 1 1 calc R
C28 C -0.0915(8) 0.8859(3) 0.4848(3) 0.0277(12) Uani 1 1 d .
H28 H -0.1422 0.9260 0.5168 0.033 Uiso 1 1 calc R
C29 C -0.0942(7) 0.7868(3) 0.5075(2) 0.0241(12) Uani 1 1 d .
H29 H -0.1469 0.7584 0.5544 0.029 Uiso 1 1 calc R
C30 C -0.0182(7) 0.7307(3) 0.4600(2) 0.0223(11) Uani 1 1 d .
C31 C 0.0042(7) 0.6264(3) 0.4663(2) 0.0238(12) Uani 1 1 d .
C32 C 0.2357(7) 0.7100(3) 0.2827(3) 0.0251(12) Uani 1 1 d .
C33 C 0.3220(8) 0.7236(3) 0.2242(3) 0.0306(13) Uani 1 1 d .
C34 C 0.3594(9) 0.8492(4) 0.0697(3) 0.0464(17) Uani 1 1 d .
H34 H 0.3583 0.9037 0.0923 0.056 Uiso 1 1 calc R
C35 C 0.1575(11) 0.8539(5) 0.0561(4) 0.082(3) Uani 1 1 d .
H35A H 0.1048 0.9196 0.0269 0.123 Uiso 1 1 calc R
H35B H 0.0872 0.8390 0.1034 0.123 Uiso 1 1 calc R
H35C H 0.1509 0.8061 0.0293 0.123 Uiso 1 1 calc R
C36 C 0.4724(11) 0.8730(5) -0.0036(3) 0.068(2) Uani 1 1 d .
H36A H 0.4721 0.8238 -0.0298 0.102 Uiso 1 1 calc R
H36B H 0.6000 0.8728 0.0060 0.102 Uiso 1 1 calc R
H36C H 0.4171 0.9376 -0.0337 0.102 Uiso 1 1 calc R
C37 C 0.4821(9) 0.6168(4) 0.1123(3) 0.0458(16) Uani 1 1 d .
H37 H 0.5310 0.5637 0.1560 0.055 Uiso 1 1 calc R
C38 C 0.3003(11) 0.5958(5) 0.0995(4) 0.076(2) Uani 1 1 d .
H38A H 0.2488 0.6431 0.0549 0.114 Uiso 1 1 calc R
H38B H 0.2140 0.6009 0.1418 0.114 Uiso 1 1 calc R
H38C H 0.3192 0.5296 0.0933 0.114 Uiso 1 1 calc R
C39 C 0.6257(10) 0.6068(4) 0.0492(3) 0.0526(17) Uani 1 1 d .
H39A H 0.6263 0.5459 0.0365 0.079 Uiso 1 1 calc R
H39B H 0.7486 0.6059 0.0645 0.079 Uiso 1 1 calc R
H39C H 0.5941 0.6623 0.0061 0.079 Uiso 1 1 calc R
C40 C 0.7048(9) 0.7465(4) 0.1574(3) 0.0461(16) Uani 1 1 d .
H40 H 0.7824 0.7515 0.1105 0.055 Uiso 1 1 calc R
C41 C 0.7980(9) 0.6561(4) 0.2143(3) 0.0518(17) Uani 1 1 d .
H41A H 0.9217 0.6641 0.2224 0.078 Uiso 1 1 calc R
H41B H 0.8088 0.5982 0.1962 0.078 Uiso 1 1 calc R
H41C H 0.7233 0.6481 0.2607 0.078 Uiso 1 1 calc R
C42 C 0.6988(11) 0.8405(5) 0.1814(3) 0.0584(19) Uani 1 1 d .
H42A H 0.6138 0.8408 0.2247 0.088 Uiso 1 1 calc R
H42B H 0.6557 0.8978 0.1411 0.088 Uiso 1 1 calc R
H42C H 0.8231 0.8424 0.1936 0.088 Uiso 1 1 calc R

loop_
_atom_site_aniso_label
_atom_site_aniso_U_11
_atom_site_aniso_U_22
_atom_site_aniso_U_33
_atom_site_aniso_U_23
_atom_site_aniso_U_13
_atom_site_aniso_U_12
S1 0.0299(8) 0.0276(7) 0.0203(6) -0.0056(5) 0.0003(6) -0.0085(5)
S2 0.0281(8) 0.0287(7) 0.0190(6) -0.0060(5) -0.0007(5) -0.0097(5)
Si1 0.0374(10) 0.0316(8) 0.0215(7) -0.0070(6) 0.0020(7) -0.0120(7)
Si2 0.0373(10) 0.0368(8) 0.0213(7) -0.0084(6) 0.0047(7) -0.0159(7)
C1 0.025(3) 0.033(3) 0.019(2) -0.005(2) 0.001(2) -0.008(2)
C2 0.020(3) 0.031(3) 0.022(3) -0.009(2) -0.003(2) -0.009(2)
C3 0.019(3) 0.034(3) 0.020(3) -0.009(2) -0.005(2) -0.008(2)
C4 0.024(3) 0.029(3) 0.022(3) -0.006(2) -0.004(2) -0.008(2)
C5 0.026(3) 0.032(3) 0.028(3) -0.016(2) -0.003(2) -0.003(2)
C6 0.039(4) 0.023(3) 0.036(3) -0.009(2) -0.004(3) -0.010(2)
C7 0.035(4) 0.031(3) 0.019(3) -0.004(2) -0.001(2) -0.012(2)
C8 0.026(3) 0.032(3) 0.024(3) -0.008(2) -0.003(2) -0.008(2)
C9 0.022(3) 0.031(3) 0.024(3) -0.010(2) -0.006(2) -0.007(2)
C10 0.023(3) 0.027(3) 0.022(3) -0.006(2) -0.003(2) -0.008(2)
C11 0.029(3) 0.021(3) 0.026(3) -0.004(2) -0.008(2) -0.003(2)
C12 0.038(4) 0.031(3) 0.025(3) -0.006(2) -0.001(3) -0.013(2)
C13 0.037(4) 0.034(3) 0.038(3) -0.009(2) 0.008(3) -0.013(2)
C14 0.099(7) 0.057(4) 0.069(5) -0.039(4) 0.032(5) -0.019(4)
C15 0.064(5) 0.037(3) 0.063(4) -0.013(3) -0.003(4) -0.020(3)
C16 0.041(4) 0.049(3) 0.027(3) -0.001(2) 0.005(3) -0.014(3)
C17 0.070(6) 0.076(5) 0.035(4) 0.007(3) 0.006(4) -0.013(4)
C18 0.040(4) 0.062(4) 0.045(4) 0.004(3) -0.009(3) -0.005(3)
C19 0.042(4) 0.049(3) 0.023(3) -0.015(2) 0.008(3) -0.014(3)
C20 0.040(4) 0.072(4) 0.046(4) -0.017(3) -0.012(3) -0.013(3)
C21 0.055(5) 0.064(4) 0.063(4) -0.030(3) 0.006(4) -0.033(3)
C22 0.021(3) 0.024(2) 0.023(3) -0.0052(19) -0.003(2) -0.004(2)
C23 0.022(3) 0.027(3) 0.015(2) -0.0049(19) -0.002(2) -0.005(2)
C24 0.025(3) 0.029(3) 0.019(3) -0.004(2) -0.002(2) -0.008(2)
C25 0.022(3) 0.029(3) 0.018(2) -0.007(2) -0.005(2) -0.005(2)
C26 0.030(4) 0.033(3) 0.025(3) -0.002(2) -0.005(2) -0.012(2)
C27 0.038(4) 0.017(2) 0.030(3) -0.003(2) -0.008(3) -0.009(2)
C28 0.032(3) 0.028(3) 0.025(3) -0.009(2) -0.004(2) -0.007(2)
C29 0.026(3) 0.033(3) 0.017(2) -0.008(2) -0.001(2) -0.012(2)
C30 0.022(3) 0.027(3) 0.019(3) -0.0038(19) -0.006(2) -0.008(2)
C31 0.022(3) 0.032(3) 0.021(3) -0.008(2) -0.004(2) -0.009(2)
C32 0.026(3) 0.023(2) 0.028(3) -0.006(2) -0.007(2) -0.007(2)
C33 0.035(4) 0.036(3) 0.022(3) -0.008(2) 0.003(2) -0.013(2)
C34 0.058(5) 0.043(3) 0.034(3) -0.005(3) 0.002(3) -0.010(3)
C35 0.062(6) 0.086(5) 0.077(5) 0.013(4) -0.032(5) -0.004(4)
C36 0.101(7) 0.063(4) 0.032(4) 0.001(3) 0.007(4) -0.021(4)
C37 0.043(4) 0.048(4) 0.053(4) -0.020(3) 0.017(3) -0.022(3)
C38 0.063(6) 0.101(6) 0.088(6) -0.053(5) 0.015(4) -0.041(4)
C39 0.056(5) 0.057(4) 0.051(4) -0.025(3) 0.017(3) -0.018(3)
C40 0.042(4) 0.069(4) 0.033(3) -0.016(3) 0.014(3) -0.030(3)
C41 0.037(4) 0.075(4) 0.045(4) -0.012(3) -0.004(3) -0.017(3)
C42 0.071(6) 0.073(5) 0.045(4) -0.020(3) 0.004(4) -0.041(4)

loop_
_atom_type_symbol
_atom_type_description
_atom_type_scat_dispersion_real
_atom_type_scat_dispersion_imag
_atom_type_scat_source
C C 0.0033 0.0016 'International Tables Vol C Tables 4.2.6.8 and 6.1.1.4'
H H 0.0000 0.0000 'International Tables Vol C Tables 4.2.6.8 and 6.1.1.4'
Si Si 0.0817 0.0704 'International Tables Vol C Tables 4.2.6.8 and 6.1.1.4'
S S 0.1246 0.1234 'International Tables Vol C Tables 4.2.6.8 and 6.1.1.4'

loop_
_geom_angle_atom_site_label_1
_geom_angle_atom_site_label_2
_geom_angle_atom_site_label_3
_geom_angle
_geom_angle_site_symmetry_1
_geom_angle_site_symmetry_3
C1 S1 C2 90.0(2) . .
C23 S2 C22 90.0(2) . .
C12 Si1 C13 107.6(2) . .
C12 Si1 C19 106.5(2) . .
C13 Si1 C19 109.8(3) . .
C12 Si1 C16 105.8(3) . .
C13 Si1 C16 116.0(3) . .
C19 Si1 C16 110.6(3) . .
C33 Si2 C34 107.7(3) . .
C33 Si2 C37 105.8(2) . .
C34 Si2 C37 116.0(3) . .
C33 Si2 C40 108.3(3) . .
C34 Si2 C40 109.0(3) . .
C37 Si2 C40 109.7(3) . .
C10 C1 C1 111.9(5) 2_666 2_666
C10 C1 S1 135.2(4) 2_666 .
C1 C1 S1 112.9(5) 2_666 .
C3 C2 C10 110.0(4) . .
C3 C2 S1 136.9(4) . .
C10 C2 S1 113.1(3) . .
C2 C3 C11 127.9(4) . .
C2 C3 C4 107.1(4) . .
C11 C3 C4 125.0(4) . .
C5 C4 C9 120.7(4) . .
C5 C4 C3 130.2(5) . .
C9 C4 C3 109.0(4) . .
C4 C5 C6 118.1(4) . .
C4 C5 H5 120.9 . .
C6 C5 H5 120.9 . .
C7 C6 C5 121.2(5) . .
C7 C6 H6 119.4 . .
C5 C6 H6 119.4 . .
C6 C7 C8 121.0(4) . .
C6 C7 H7 119.5 . .
C8 C7 H7 119.5 . .
C9 C8 C7 118.5(5) . .
C9 C8 H8 120.7 . .
C7 C8 H8 120.7 . .
C8 C9 C4 120.5(4) . .
C8 C9 C10 132.9(5) . .
C4 C9 C10 106.5(4) . .
C1 C10 C9 140.7(5) 2_666 .
C1 C10 C2 112.0(4) 2_666 .
C9 C10 C2 107.2(4) . .
C12 C11 C3 178.2(5) . .
C11 C12 Si1 172.1(5) . .
C15 C13 C14 109.7(5) . .
C15 C13 Si1 116.7(4) . .
C14 C13 Si1 114.2(4) . .
C15 C13 H13 105.0 . .
C14 C13 H13 105.0 . .
Si1 C13 H13 105.0 . .
C13 C14 H14A 109.5 . .
C13 C14 H14B 109.5 . .
H14A C14 H14B 109.5 . .
C13 C14 H14C 109.5 . .
H14A C14 H14C 109.5 . .
H14B C14 H14C 109.5 . .
C13 C15 H15A 109.5 . .
C13 C15 H15B 109.5 . .
H15A C15 H15B 109.5 . .
C13 C15 H15C 109.5 . .
H15A C15 H15C 109.5 . .
H15B C15 H15C 109.5 . .
C17 C16 C18 113.5(5) . .
C17 C16 Si1 114.2(4) . .
C18 C16 Si1 113.5(4) . .
C17 C16 H16 104.7 . .
C18 C16 H16 104.7 . .
Si1 C16 H16 104.7 . .
C16 C17 H17A 109.5 . .
C16 C17 H17B 109.5 . .
H17A C17 H17B 109.5 . .
C16 C17 H17C 109.5 . .
H17A C17 H17C 109.5 . .
H17B C17 H17C 109.5 . .
C16 C18 H18A 109.5 . .
C16 C18 H18B 109.5 . .
H18A C18 H18B 109.5 . .
C16 C18 H18C 109.5 . .
H18A C18 H18C 109.5 . .
H18B C18 H18C 109.5 . .
C21 C19 C20 109.5(5) . .
C21 C19 Si1 111.8(4) . .
C20 C19 Si1 112.5(4) . .
C21 C19 H19 107.6 . .
C20 C19 H19 107.6 . .
Si1 C19 H19 107.6 . .
C19 C20 H20A 109.5 . .
C19 C20 H20B 109.5 . .
H20A C20 H20B 109.5 . .
C19 C20 H20C 109.5 . .
H20A C20 H20C 109.5 . .
H20B C20 H20C 109.5 . .
C19 C21 H21A 109.5 . .
C19 C21 H21B 109.5 . .
H21A C21 H21B 109.5 . .
C19 C21 H21C 109.5 . .
H21A C21 H21C 109.5 . .
H21B C21 H21C 109.5 . .
C31 C22 C22 112.7(6) 2_566 2_566
C31 C22 S2 135.1(4) 2_566 .
C22 C22 S2 112.2(4) 2_566 .
C24 C23 C31 110.8(4) . .
C24 C23 S2 136.2(4) . .
C31 C23 S2 113.0(3) . .
C23 C24 C32 129.1(4) . .
C23 C24 C25 106.3(4) . .
C32 C24 C25 124.5(4) . .
C26 C25 C30 120.1(4) . .
C26 C25 C24 130.5(4) . .
C30 C25 C24 109.3(4) . .
C25 C26 C27 118.9(5) . .
C25 C26 H26 120.5 . .
C27 C26 H26 120.5 . .
C26 C27 C28 120.8(4) . .
C26 C27 H27 119.6 . .
C28 C27 H27 119.6 . .
C29 C28 C27 120.9(5) . .
C29 C28 H28 119.6 . .
C27 C28 H28 119.6 . .
C30 C29 C28 118.1(5) . .
C30 C29 H29 121.0 . .
C28 C29 H29 121.0 . .
C29 C30 C25 121.1(4) . .
C29 C30 C31 132.4(4) . .
C25 C30 C31 106.5(4) . .
C22 C31 C23 112.1(4) 2_566 .
C22 C31 C30 140.8(5) 2_566 .
C23 C31 C30 107.1(4) . .
C33 C32 C24 178.6(6) . .
C32 C33 Si2 175.2(4) . .
C35 C34 C36 110.5(5) . .
C35 C34 Si2 114.2(4) . .
C36 C34 Si2 114.1(4) . .
C35 C34 H34 105.7 . .
C36 C34 H34 105.7 . .
Si2 C34 H34 105.7 . .
C34 C35 H35A 109.5 . .
C34 C35 H35B 109.5 . .
H35A C35 H35B 109.5 . .
C34 C35 H35C 109.5 . .
H35A C35 H35C 109.5 . .
H35B C35 H35C 109.5 . .
C34 C36 H36A 109.5 . .
C34 C36 H36B 109.5 . .
H36A C36 H36B 109.5 . .
C34 C36 H36C 109.5 . .
H36A C36 H36C 109.5 . .
H36B C36 H36C 109.5 . .
C38 C37 C39 112.2(6) . .
C38 C37 Si2 115.1(5) . .
C39 C37 Si2 112.1(4) . .
C38 C37 H37 105.5 . .
C39 C37 H37 105.5 . .
Si2 C37 H37 105.5 . .
C37 C38 H38A 109.5 . .
C37 C38 H38B 109.5 . .
H38A C38 H38B 109.5 . .
C37 C38 H38C 109.5 . .
H38A C38 H38C 109.5 . .
H38B C38 H38C 109.5 . .
C37 C39 H39A 109.5 . .
C37 C39 H39B 109.5 . .
H39A C39 H39B 109.5 . .
C37 C39 H39C 109.5 . .
H39A C39 H39C 109.5 . .
H39B C39 H39C 109.5 . .
C41 C40 C42 111.0(5) . .
C41 C40 Si2 111.5(4) . .
C42 C40 Si2 111.7(4) . .
C41 C40 H40 107.5 . .
C42 C40 H40 107.5 . .
Si2 C40 H40 107.5 . .
C40 C41 H41A 109.5 . .
C40 C41 H41B 109.5 . .
H41A C41 H41B 109.5 . .
C40 C41 H41C 109.5 . .
H41A C41 H41C 109.5 . .
H41B C41 H41C 109.5 . .
C40 C42 H42A 109.5 . .
C40 C42 H42B 109.5 . .
H42A C42 H42B 109.5 . .
C40 C42 H42C 109.5 . .
H42A C42 H42C 109.5 . .
H42B C42 H42C 109.5 . .

loop_
_geom_bond_atom_site_label_1
_geom_bond_atom_site_label_2
_geom_bond_distance
_geom_bond_site_symmetry_2
S1 C1 1.732(5) .
S1 C2 1.740(5) .
S2 C23 1.744(5) .
S2 C22 1.745(5) .
Si1 C12 1.842(6) .
Si1 C13 1.853(5) .
Si1 C19 1.873(6) .
Si1 C16 1.878(5) .
Si2 C33 1.843(6) .
Si2 C34 1.878(5) .
Si2 C37 1.887(6) .
Si2 C40 1.889(7) .
C1 C10 1.364(6) 2_666
C1 C1 1.468(9) 2_666
C2 C3 1.366(6) .
C2 C10 1.456(7) .
C3 C11 1.422(7) .
C3 C4 1.477(6) .
C4 C5 1.371(6) .
C4 C9 1.418(7) .
C5 C6 1.410(7) .
C5 H5 0.9500 .
C6 C7 1.374(7) .
C6 H6 0.9500 .
C7 C8 1.391(6) .
C7 H7 0.9500 .
C8 C9 1.383(7) .
C8 H8 0.9500 .
C9 C10 1.453(6) .
C10 C1 1.364(6) 2_666
C11 C12 1.211(7) .
C13 C15 1.534(8) .
C13 C14 1.557(8) .
C13 H13 1.0000 .
C14 H14A 0.9800 .
C14 H14B 0.9800 .
C14 H14C 0.9800 .
C15 H15A 0.9800 .
C15 H15B 0.9800 .
C15 H15C 0.9800 .
C16 C17 1.505(8) .
C16 C18 1.522(8) .
C16 H16 1.0000 .
C17 H17A 0.9800 .
C17 H17B 0.9800 .
C17 H17C 0.9800 .
C18 H18A 0.9800 .
C18 H18B 0.9800 .
C18 H18C 0.9800 .
C19 C21 1.540(7) .
C19 C20 1.540(7) .
C19 H19 1.0000 .
C20 H20A 0.9800 .
C20 H20B 0.9800 .
C20 H20C 0.9800 .
C21 H21A 0.9800 .
C21 H21B 0.9800 .
C21 H21C 0.9800 .
C22 C31 1.361(6) 2_566
C22 C22 1.456(9) 2_566
C23 C24 1.371(6) .
C23 C31 1.447(6) .
C24 C32 1.424(7) .
C24 C25 1.487(6) .
C25 C26 1.370(6) .
C25 C30 1.412(6) .
C26 C27 1.387(7) .
C26 H26 0.9500 .
C27 C28 1.391(7) .
C27 H27 0.9500 .
C28 C29 1.387(6) .
C28 H28 0.9500 .
C29 C30 1.380(7) .
C29 H29 0.9500 .
C30 C31 1.461(6) .
C31 C22 1.361(6) 2_566
C32 C33 1.206(7) .
C34 C35 1.527(9) .
C34 C36 1.535(8) .
C34 H34 1.0000 .
C35 H35A 0.9800 .
C35 H35B 0.9800 .
C35 H35C 0.9800 .
C36 H36A 0.9800 .
C36 H36B 0.9800 .
C36 H36C 0.9800 .
C37 C38 1.500(9) .
C37 C39 1.531(8) .
C37 H37 1.0000 .
C38 H38A 0.9800 .
C38 H38B 0.9800 .
C38 H38C 0.9800 .
C39 H39A 0.9800 .
C39 H39B 0.9800 .
C39 H39C 0.9800 .
C40 C41 1.530(7) .
C40 C42 1.546(8) .
C40 H40 1.0000 .
C41 H41A 0.9800 .
C41 H41B 0.9800 .
C41 H41C 0.9800 .
C42 H42A 0.9800 .
C42 H42B 0.9800 .
C42 H42C 0.9800 .

loop_
_geom_torsion_atom_site_label_1
_geom_torsion_atom_site_label_2
_geom_torsion_atom_site_label_3
_geom_torsion_atom_site_label_4
_geom_torsion
_geom_torsion_site_symmetry_4
C2 S1 C1 C10 179.7(6) 2_666
C2 S1 C1 C1 1.4(5) 2_666
C1 S1 C2 C3 177.7(6) .
C1 S1 C2 C10 -1.3(4) .
C10 C2 C3 C11 176.9(5) .
S1 C2 C3 C11 -2.1(9) .
C10 C2 C3 C4 -1.3(5) .
S1 C2 C3 C4 179.7(4) .
C2 C3 C4 C5 -179.8(5) .
C11 C3 C4 C5 2.0(8) .
C2 C3 C4 C9 1.2(6) .
C11 C3 C4 C9 -177.0(5) .
C9 C4 C5 C6 -0.4(7) .
C3 C4 C5 C6 -179.3(5) .
C4 C5 C6 C7 0.9(8) .
C5 C6 C7 C8 -1.1(8) .
C6 C7 C8 C9 0.9(7) .
C7 C8 C9 C4 -0.4(7) .
C7 C8 C9 C10 179.6(5) .
C5 C4 C9 C8 0.2(7) .
C3 C4 C9 C8 179.3(5) .
C5 C4 C9 C10 -179.8(4) .
C3 C4 C9 C10 -0.7(5) .
C8 C9 C10 C1 -1.0(11) 2_666
C4 C9 C10 C1 179.0(6) 2_666
C8 C9 C10 C2 179.9(5) .
C4 C9 C10 C2 -0.1(5) .
C3 C2 C10 C1 -178.5(4) 2_666
S1 C2 C10 C1 0.8(6) 2_666
C3 C2 C10 C9 0.9(5) .
S1 C2 C10 C9 -179.9(3) .
C2 C3 C11 C12 -107(16) .
C4 C3 C11 C12 71(17) .
C3 C11 C12 Si1 77(17) .
C13 Si1 C12 C11 -158(3) .
C19 Si1 C12 C11 -41(3) .
C16 Si1 C12 C11 77(3) .
C12 Si1 C13 C15 -52.6(5) .
C19 Si1 C13 C15 -168.1(4) .
C16 Si1 C13 C15 65.6(5) .
C12 Si1 C13 C14 177.7(5) .
C19 Si1 C13 C14 62.2(5) .
C16 Si1 C13 C14 -64.1(6) .
C12 Si1 C16 C17 -161.7(5) .
C13 Si1 C16 C17 79.1(5) .
C19 Si1 C16 C17 -46.7(5) .
C12 Si1 C16 C18 66.0(5) .
C13 Si1 C16 C18 -53.2(5) .
C19 Si1 C16 C18 -179.0(4) .
C12 Si1 C19 C21 55.2(4) .
C13 Si1 C19 C21 171.5(4) .
C16 Si1 C19 C21 -59.2(4) .
C12 Si1 C19 C20 -68.5(4) .
C13 Si1 C19 C20 47.8(5) .
C16 Si1 C19 C20 177.1(4) .
C23 S2 C22 C31 -179.8(5) 2_566
C23 S2 C22 C22 -0.2(5) 2_566
C22 S2 C23 C24 177.4(6) .
C22 S2 C23 C31 0.1(4) .
C31 C23 C24 C32 176.2(5) .
S2 C23 C24 C32 -1.1(9) .
C31 C23 C24 C25 -1.2(6) .
S2 C23 C24 C25 -178.5(4) .
C23 C24 C25 C26 -178.9(5) .
C32 C24 C25 C26 3.6(8) .
C23 C24 C25 C30 0.5(6) .
C32 C24 C25 C30 -177.0(5) .
C30 C25 C26 C27 0.9(7) .
C24 C25 C26 C27 -179.8(5) .
C25 C26 C27 C28 0.7(8) .
C26 C27 C28 C29 -1.4(8) .
C27 C28 C29 C30 0.5(7) .
C28 C29 C30 C25 1.2(7) .
C28 C29 C30 C31 179.0(5) .
C26 C25 C30 C29 -1.9(7) .
C24 C25 C30 C29 178.7(4) .
C26 C25 C30 C31 179.8(4) .
C24 C25 C30 C31 0.3(5) .
C24 C23 C31 C22 -177.9(4) 2_566
S2 C23 C31 C22 0.1(5) 2_566
C24 C23 C31 C30 1.4(5) .
S2 C23 C31 C30 179.4(3) .
C29 C30 C31 C22 -0.1(10) 2_566
C25 C30 C31 C22 178.0(6) 2_566
C29 C30 C31 C23 -179.1(5) .
C25 C30 C31 C23 -1.0(5) .
C23 C24 C32 C33 -121(22) .
C25 C24 C32 C33 56(22) .
C24 C32 C33 Si2 83(23) .
C34 Si2 C33 C32 177(6) .
C37 Si2 C33 C32 53(6) .
C40 Si2 C33 C32 -65(6) .
C33 Si2 C34 C35 -55.9(6) .
C37 Si2 C34 C35 62.4(6) .
C40 Si2 C34 C35 -173.2(5) .
C33 Si2 C34 C36 175.7(5) .
C37 Si2 C34 C36 -66.1(6) .
C40 Si2 C34 C36 58.4(5) .
C33 Si2 C37 C38 60.2(5) .
C34 Si2 C37 C38 -59.1(6) .
C40 Si2 C37 C38 176.8(5) .
C33 Si2 C37 C39 -169.9(4) .
C34 Si2 C37 C39 70.7(5) .
C40 Si2 C37 C39 -53.3(5) .
C33 Si2 C40 C41 61.7(5) .
C34 Si2 C40 C41 178.7(4) .
C37 Si2 C40 C41 -53.3(5) .
C33 Si2 C40 C42 -63.1(4) .
C34 Si2 C40 C42 53.8(5) .
C37 Si2 C40 C42 -178.1(4) .
